data_2003396
loop_
_publ_author_name
'Cousson, A.'
'Dancy, I.'
'Beau, J.-M.'

_publ_section_title
;
 (1<i>R</i>)-4,5-Benzocyclodeca-4-ene-2,6-diyn-1-yl
 2,3,4,6-Tetra-<i>O</i>-acetyl-\b-<small>D</small>-glucopyranoside and
 4,5-Benzocyclodeca-4-ene-2,6-diyn-1-one
;
_journal_issue 4
_journal_name_full 'Acta Crystallographica Section C'
_journal_page_first 718
_journal_page_last 721
_journal_paper_doi 10.1107/S0108270194008048
_journal_volume 51
_journal_year 1995
_chemical_formula_sum 'C14 H10 O'
_chemical_formula_weight 194.233
_space_group_IT_number 61
_symmetry_cell_setting orthorhombic
_symmetry_space_group_name_Hall '-P 2ac 2ab'
_symmetry_space_group_name_H-M 'P b c a'
_atom_type_scat_source IntTabIV
_cell_angle_alpha 90.0
_cell_angle_beta 90.0
_cell_angle_gamma 90.0
_cell_formula_units_Z 8
_cell_length_a 18.548(9)
_cell_length_b 11.886(5)
_cell_length_c 9.393(3)
_cell_measurement_reflns_used 25
_cell_measurement_temperature 293
_cell_measurement_theta_max 20
_cell_measurement_theta_min 18
_cell_volume 2070.8(15)
_diffrn_measurement_device 'Philips PW 1100'
_diffrn_measurement_method \w-2\q
_diffrn_radiation_type 'Cu K\a'
_diffrn_radiation_wavelength 1.5418
_diffrn_reflns_av_R_equivalents 0.00
_diffrn_reflns_limit_h_max 21
_diffrn_reflns_limit_h_min 0
_diffrn_reflns_limit_k_max 13
_diffrn_reflns_limit_k_min 0
_diffrn_reflns_limit_l_max 10
_diffrn_reflns_limit_l_min 0
_diffrn_reflns_number 1751
_diffrn_reflns_theta_max 67
_diffrn_standards_decay_% <0.02
_diffrn_standards_interval_time 60
_diffrn_standards_number 3
_exptl_absorpt_coefficient_mu 0.571
_exptl_absorpt_correction_T_max 1.098
_exptl_absorpt_correction_T_min 0.788
_exptl_absorpt_correction_type empirical
_exptl_crystal_colour colourless
_exptl_crystal_density_diffrn 1.246
_exptl_crystal_description 'rectangular prism'
_exptl_crystal_size_max 0.4
_exptl_crystal_size_mid 0.3
_exptl_crystal_size_min 0.03
_refine_diff_density_max 0.13
_refine_diff_density_min -0.14
_refine_ls_extinction_coef 57(11)
_refine_ls_extinction_method 'Larson (1970)'
_refine_ls_goodness_of_fit_obs 1.12
_refine_ls_hydrogen_treatment 'One common U refined for all h atoms'
_refine_ls_number_parameters 138
_refine_ls_number_reflns 1220
_refine_ls_R_factor_obs 0.048
_refine_ls_shift/esd_max 0.06
_refine_ls_structure_factor_coef F
_refine_ls_weighting_scheme 'Chebychev polynomial with parameters 22.8, -48.8, 21.3 and -18.2'
_refine_ls_wR_factor_obs 0.028
_reflns_number_observed 1220
_reflns_number_total 1751
_reflns_observed_criterion I>=3\sI
_cod_data_source_file pa1115.cif
_cod_data_source_block 4
_cod_original_cell_volume 2071(2)
_cod_original_formula_sum 'C14 H10 O1'
_cod_database_code 2003396

loop_
_symmetry_equiv_pos_as_xyz
x,y,z
1/2+x,y,1/2-z
x,1/2-y,1/2+z
1/2-x,1/2+y,z
-x,-y,-z
1/2-x,-y,1/2+z
-x,1/2+y,1/2-z
1/2+x,1/2-y,-z

loop_
_atom_site_label
_atom_site_fract_x
_atom_site_fract_y
_atom_site_fract_z
_atom_site_U_iso_or_equiv
C(1) .69460(9) 1.0319(1) .0562(2) .0673
C(2) .6295(1) 1.0143(1) .1365(2) .0694
C(3) .57191(9) .9888(1) .1853(2) .0631
C(4) .50504(8) .9396(1) .2270(2) .0595
C(5) .4618(1) .9833(2) .3341(2) .0689
C(6) .3994(1) .9274(2) .3739(2) .0763
C(7) .3803(1) .8286(2) .3064(2) .0779
C(8) .4215(1) .7858(1) .1976(2) .0716
C(9) .48462(9) .8396(1) .1569(2) .0616
C(10) .53220(9) .7977(1) .0488(2) .0651
C(11) .5812(1) .7790(1) -.0298(2) .0675
C(12) .6471(1) .7648(2) -.1136(2) .0770
C(13) .7092(1) .8360(2) -.0540(2) .0736
C(14) .7015(1) .9634(2) -.0765(2) .0790
O(1) .74006(8) 1.0993(1) .0929(2) .0882
H(51) .4764 1.0569 .3835 .099(2)
H(61) .3673 .9608 .4532 .100(2)
H(71) .3353 .7862 .3382 .105(2)
H(81) .4052 .7146 .1451 .096(2)
H(121) .6377 .7884 -.2163 .102(2)
H(122) .6611 .6824 -.1158 .102(2)
H(131) .7563 .8095 -.0981 .099(2)
H(132) .7123 .8214 .0517 .099(2)
H(141) .7446 .9914 -.1332 .104(2)
H(142) .6571 .9761 -.1386 .104(2)

loop_
_geom_angle_atom_site_label_1
_geom_angle_atom_site_label_2
_geom_angle_atom_site_label_3
_geom_angle
_geom_angle_publ_flag
C(2) C(1) C(14) 115.4(2) yes
C(2) C(1) O(1) 122.0(2) yes
C(14) C(1) O(1) 122.5(2) yes
C(1) C(2) C(3) 169.4(2) yes
C(2) C(3) C(4) 168.9(2) yes
C(3) C(4) C(5) 123.2(2) yes
C(3) C(4) C(9) 116.8(2) yes
C(5) C(4) C(9) 119.9(2) yes
C(4) C(5) C(6) 119.9(2) yes
C(5) C(6) C(7) 119.9(2) yes
C(6) C(7) C(8) 120.9(2) yes
C(7) C(8) C(9) 120.3(2) yes
C(4) C(9) C(8) 119.1(2) yes
C(4) C(9) C(10) 117.30(10) yes
C(8) C(9) C(10) 123.6(2) yes
C(9) C(10) C(11) 166.3(2) yes
C(10) C(11) C(12) 172.6(2) yes
C(11) C(12) C(13) 111.50(10) yes
C(12) C(13) C(14) 115.0(2) yes
C(1) C(14) C(13) 115.50(10) yes
H(51) C(5) C(4) 119.6(2) no
H(51) C(5) C(6) 120.4(2) no
H(61) C(6) C(7) 119.5(2) no
H(61) C(6) C(5) 120.6(2) no
H(71) C(7) C(6) 119.7(2) no
H(71) C(7) C(8) 119.4(2) no
H(81) C(8) C(9) 120.0(2) no
H(81) C(8) C(7) 119.7(2) no
H(121) C(12) C(11) 109.6(2) no
H(122) C(12) C(11) 108.8(2) no
H(121) C(12) C(13) 109.6(2) no
H(122) C(12) C(13) 110.3(2) no
H(132) C(13) C(12) 109.0(2) no
H(131) C(13) C(14) 109.3(2) no
H(132) C(13) C(14) 107.8(2) no
H(131) C(13) C(12) 109.0(2) no
H(141) C(14) C(13) 108.7(2) no
H(142) C(14) C(13) 107.4(2) no
H(141) C(14) C(1) 109.0(2) no
H(142) C(14) C(1) 109.1(2) no

loop_
_geom_bond_atom_site_label_1
_geom_bond_atom_site_label_2
_geom_bond_distance
_geom_bond_publ_flag
C(1) C(2) 1.440(3) yes
C(1) C(14) 1.495(3) yes
C(1) O(1) 1.213(2) yes
C(2) C(3) 1.200(3) yes
C(3) C(4) 1.427(2) yes
C(4) C(5) 1.387(2) yes
C(4) C(9) 1.411(2) yes
C(5) C(6) 1.385(3) yes
C(6) C(7) 1.381(3) yes
C(7) C(8) 1.373(3) yes
C(8) C(9) 1.388(3) yes
C(9) C(10) 1.432(3) yes
C(10) C(11) 1.195(2) yes
C(11) C(12) 1.463(3) yes
C(12) C(13) 1.535(3) yes
C(13) C(14) 1.535(3) yes
C(5) H(51) 1.027(2) no
C(6) H(61) 1.033(2) no
C(7) H(71) 1.021(2) no
C(8) H(81) 1.025(2) no
C(12) H(121) 1.019(2) no
C(12) H(122) 1.014(2) no
C(13) H(131) 1.017(2) no
C(13) H(132) 1.010(2) no
C(14) H(141) 1.016(2) no
C(14) H(142) 1.020(2) no
